data_2226064
loop_
_publ_author_name
'Aridoss, G.'
'Sundaramoorthy, S.'
'Velmurugan, D.'
'Park, K. S.'
'Jeong, Y. T.'

_publ_section_title
;
 <i>r</i>-2,<i>c</i>-6-Bis(2-methoxyphenyl)-<i>t</i>-3,<i>t</i>-5-dimethylpiperidin-4-one
 acetic acid solvate
;
_journal_coeditor_code BT5268
_journal_issue 6
_journal_name_full 'Acta Crystallographica Section E'
_journal_page_first o1428
_journal_paper_doi 10.1107/S1600536810017721
_journal_volume 66
_journal_year 2010
_chemical_formula_iupac 'C21 H25 N O3, C2 H4 O2'
_chemical_formula_moiety 'C21 H25 N O3, C2 H4 O2'
_chemical_formula_sum 'C23 H29 N O5'
_chemical_formula_weight 399.47
_chemical_name_systematic
'<i>r</i>-2,<i>c</i>-6-Bis(2-methoxyphenyl)-<i>t</i>-3,<i>t</i>-5-dimethylpiperidin-4-one acetic acid solvate'
_space_group_IT_number 2
_symmetry_cell_setting triclinic
_symmetry_space_group_name_Hall '-P 1'
_symmetry_space_group_name_H-M 'P -1'
_atom_sites_solution_hydrogens geom
_atom_sites_solution_primary direct
_atom_sites_solution_secondary difmap
_audit_creation_method SHELXL-97
_cell_angle_alpha 94.432(3)
_cell_angle_beta 93.341(2)
_cell_angle_gamma 109.502(3)
_cell_formula_units_Z 2
_cell_length_a 9.3059(5)
_cell_length_b 10.7052(8)
_cell_length_c 11.8950(7)
_cell_measurement_reflns_used 3180
_cell_measurement_temperature 292(2)
_cell_measurement_theta_max 28.35
_cell_measurement_theta_min 1.72
_cell_volume 1109.21(12)
_computing_cell_refinement 'SAINT (Bruker, 2008)'
_computing_data_collection 'APEX2 (Bruker, 2008)'
_computing_data_reduction 'SAINT (Bruker, 2008)'
_computing_molecular_graphics 'ORTEP-3 (Farrugia, 1997)'
_computing_publication_material 'SHELXL97 (Sheldrick, 2008) and PLATON (Spek, 2009)'
_computing_structure_refinement 'SHELXL97 (Sheldrick, 2008)'
_computing_structure_solution 'SHELXS97 (Sheldrick, 2008)'
_diffrn_ambient_temperature 292(2)
_diffrn_measured_fraction_theta_full 0.999
_diffrn_measured_fraction_theta_max 0.995
_diffrn_measurement_device_type 'Bruker SMART APEXII area-detector diffractometer'
_diffrn_measurement_method '\w and \f scans'
_diffrn_radiation_monochromator graphite
_diffrn_radiation_source 'fine-focus sealed tube'
_diffrn_radiation_type MoK\a
_diffrn_radiation_wavelength 0.71073
_diffrn_reflns_av_R_equivalents 0.0313
_diffrn_reflns_av_sigmaI/netI 0.0314
_diffrn_reflns_limit_h_max 12
_diffrn_reflns_limit_h_min -12
_diffrn_reflns_limit_k_max 14
_diffrn_reflns_limit_k_min -14
_diffrn_reflns_limit_l_max 15
_diffrn_reflns_limit_l_min -15
_diffrn_reflns_number 19986
_diffrn_reflns_theta_full 25.00
_diffrn_reflns_theta_max 28.35
_diffrn_reflns_theta_min 1.72
_diffrn_standards_number 0
_exptl_absorpt_coefficient_mu 0.084
_exptl_absorpt_correction_T_max 0.983
_exptl_absorpt_correction_T_min 0.979
_exptl_absorpt_correction_type multi-scan
_exptl_absorpt_process_details '(SADABS; Bruker, 2008)'
_exptl_crystal_colour Colorless
_exptl_crystal_density_diffrn 1.196
_exptl_crystal_density_method 'not measured'
_exptl_crystal_description Block
_exptl_crystal_F_000 428
_exptl_crystal_size_max 0.25
_exptl_crystal_size_mid 0.23
_exptl_crystal_size_min 0.2
_refine_diff_density_max 0.323
_refine_diff_density_min -0.259
_refine_ls_extinction_method none
_refine_ls_goodness_of_fit_ref 1.004
_refine_ls_hydrogen_treatment mixed
_refine_ls_matrix_type full
_refine_ls_number_parameters 271
_refine_ls_number_reflns 5528
_refine_ls_number_restraints 0
_refine_ls_restrained_S_all 1.004
_refine_ls_R_factor_all 0.0875
_refine_ls_R_factor_gt 0.0486
_refine_ls_shift/su_max 0.005
_refine_ls_shift/su_mean 0.000
_refine_ls_structure_factor_coef Fsqd
_refine_ls_weighting_details 'calc w=1/[\s^2^(Fo^2^)+(0.0885P)^2^+0.1246P] where P=(Fo^2^+2Fc^2^)/3'
_refine_ls_weighting_scheme calc
_refine_ls_wR_factor_gt 0.1452
_refine_ls_wR_factor_ref 0.1728
_reflns_number_gt 3271
_reflns_number_total 5528
_reflns_threshold_expression I>2\s(I)
_cod_data_source_file bt5268.cif
_cod_data_source_block I
_cod_depositor_comments
;
The following automatic conversions were performed:
'_symmetry_cell_setting' value 'Triclinic' changed to 'triclinic'
according to '/home/saulius/struct/CIF-dictionaries/cif_core.dic'
dictionary named 'cif_core.dic' version 2.4.1 from 2010-06-29.

Automatic conversion script
Id: cif_fix_enum 1527 2010-12-29 10:47:43Z saulius 
;
_cod_database_code 2226064
_cod_database_fobs_code 2226064

loop_
_symmetry_equiv_pos_as_xyz
'x, y, z'
'-x, -y, -z'

loop_
_atom_site_type_symbol
_atom_site_label
_atom_site_fract_x
_atom_site_fract_y
_atom_site_fract_z
_atom_site_U_iso_or_equiv
_atom_site_adp_type
_atom_site_calc_flag
_atom_site_refinement_flags
_atom_site_occupancy
_atom_site_disorder_assembly
_atom_site_disorder_group
O O4 0.2740(2) 0.8721(2) 0.70402(14) 0.1087(6) Uani d . 1 . .
C C1 0.43491(17) 0.18195(15) 0.14948(13) 0.0541(4) Uani d . 1 . .
H H1A 0.5080 0.1344 0.1425 0.065 Uiso calc R 1 . .
C C2 0.4178(2) 0.2350(2) 0.03418(14) 0.0678(5) Uani d . 1 . .
H H2 0.3463 0.2842 0.0403 0.081 Uiso calc R 1 . .
C C3 0.5705(2) 0.33189(19) 0.01370(14) 0.0650(5) Uani d . 1 . .
C C4 0.6393(2) 0.44701(17) 0.10477(14) 0.0623(4) Uani d . 1 . .
H H4 0.5714 0.4999 0.1081 0.075 Uiso calc R 1 . .
C C5 0.64521(17) 0.38984(14) 0.21975(12) 0.0505(4) Uani d . 1 . .
H H5 0.7209 0.3445 0.2168 0.061 Uiso calc R 1 . .
C C6 0.70122(19) 0.49821(14) 0.31787(13) 0.0533(4) Uani d . 1 . .
C C7 0.6116(2) 0.57269(15) 0.35615(14) 0.0589(4) Uani d . 1 . .
C C8 0.6675(3) 0.67106(17) 0.44625(16) 0.0746(5) Uani d . 1 . .
H H8 0.6069 0.7190 0.4722 0.089 Uiso calc R 1 . .
C C9 0.8122(3) 0.6977(2) 0.49702(18) 0.0866(6) Uani d . 1 . .
H H9 0.8495 0.7645 0.5569 0.104 Uiso calc R 1 . .
C C10 0.9024(3) 0.6271(2) 0.46067(18) 0.0828(6) Uani d . 1 . .
H H10 1.0005 0.6458 0.4953 0.099 Uiso calc R 1 . .
C C11 0.8457(2) 0.52775(17) 0.37193(16) 0.0659(5) Uani d . 1 . .
H H11 0.9067 0.4794 0.3479 0.079 Uiso calc R 1 . .
C C12 0.3732(3) 0.6129(2) 0.33376(19) 0.0891(6) Uani d . 1 . .
H H12A 0.3540 0.6013 0.4114 0.134 Uiso calc R 1 . .
H H12B 0.2781 0.5795 0.2870 0.134 Uiso calc R 1 . .
H H12C 0.4220 0.7058 0.3261 0.134 Uiso calc R 1 . .
C C13 0.7967(3) 0.5374(2) 0.08009(19) 0.0865(6) Uani d . 1 . .
H H13A 0.8662 0.4883 0.0799 0.130 Uiso calc R 1 . .
H H13B 0.8335 0.6117 0.1374 0.130 Uiso calc R 1 . .
H H13C 0.7897 0.5692 0.0074 0.130 Uiso calc R 1 . .
C C14 0.3526(3) 0.1237(3) -0.06128(18) 0.1039(8) Uani d . 1 . .
H H14A 0.3557 0.1612 -0.1322 0.156 Uiso calc R 1 . .
H H14B 0.2486 0.0737 -0.0501 0.156 Uiso calc R 1 . .
H H14C 0.4124 0.0659 -0.0619 0.156 Uiso calc R 1 . .
C C15 0.28810(18) 0.08293(16) 0.18040(14) 0.0569(4) Uani d . 1 . .
C C16 0.2765(2) -0.04794(18) 0.18907(17) 0.0723(5) Uani d . 1 . .
H H16 0.3608 -0.0737 0.1765 0.087 Uiso calc R 1 . .
C C17 0.1441(2) -0.1413(2) 0.2158(2) 0.0871(6) Uani d . 1 . .
H H17 0.1385 -0.2292 0.2196 0.104 Uiso calc R 1 . .
C C18 0.0207(2) -0.1035(2) 0.2366(2) 0.0838(6) Uani d . 1 . .
H H18 -0.0684 -0.1659 0.2560 0.101 Uiso calc R 1 . .
C C19 0.0267(2) 0.0254(2) 0.22903(16) 0.0717(5) Uani d . 1 . .
H H19 -0.0577 0.0502 0.2433 0.086 Uiso calc R 1 . .
C C20 0.15927(18) 0.11803(17) 0.20012(14) 0.0600(4) Uani d . 1 . .
C C21 0.0428(3) 0.2846(3) 0.1817(2) 0.0973(7) Uani d . 1 . .
H H21A -0.0251 0.2319 0.1186 0.146 Uiso calc R 1 . .
H H21B 0.0704 0.3773 0.1706 0.146 Uiso calc R 1 . .
H H21C -0.0075 0.2686 0.2500 0.146 Uiso calc R 1 . .
N N1 0.49978(14) 0.28941(12) 0.24234(10) 0.0474(3) Uani d . 1 . .
O O1 0.63714(19) 0.31782(17) -0.06797(12) 0.0943(5) Uani d . 1 . .
O O2 0.47078(15) 0.54141(12) 0.29933(11) 0.0716(4) Uani d . 1 . .
O O3 0.17552(13) 0.24937(12) 0.19021(12) 0.0731(4) Uani d . 1 . .
H H1 0.4328(19) 0.3276(16) 0.2563(14) 0.057(4) Uiso d . 1 . .
C C22 0.2703(3) 0.9465(3) 0.5224(2) 0.0980(7) Uani d . 1 . .
H H22A 0.1935 0.9802 0.5490 0.147 Uiso calc R 1 . .
H H22B 0.2283 0.8846 0.4562 0.147 Uiso calc R 1 . .
H H22C 0.3560 1.0191 0.5037 0.147 Uiso calc R 1 . .
C C23 0.32168(18) 0.87804(16) 0.61225(16) 0.0609(4) Uani d . 1 . .
O O5 0.42181(15) 0.82324(12) 0.58533(10) 0.0707(4) Uani d . 1 . .
H H5A 0.4448 0.7887 0.6396 0.106 Uiso calc R 1 . .

loop_
_atom_site_aniso_label
_atom_site_aniso_U_11
_atom_site_aniso_U_22
_atom_site_aniso_U_33
_atom_site_aniso_U_12
_atom_site_aniso_U_13
_atom_site_aniso_U_23
O4 0.1096(12) 0.1637(16) 0.1017(12) 0.0972(12) 0.0448(10) 0.0488(11)
C1 0.0527(9) 0.0637(9) 0.0533(9) 0.0328(7) 0.0022(7) -0.0067(7)
C2 0.0644(11) 0.0993(13) 0.0521(10) 0.0474(10) 0.0012(8) -0.0032(9)
C3 0.0784(12) 0.0886(12) 0.0474(9) 0.0524(10) 0.0108(8) 0.0105(8)
C4 0.0791(11) 0.0689(10) 0.0558(9) 0.0436(9) 0.0180(8) 0.0150(8)
C5 0.0546(9) 0.0532(8) 0.0522(9) 0.0279(7) 0.0105(7) 0.0074(6)
C6 0.0645(10) 0.0476(8) 0.0509(9) 0.0214(7) 0.0101(7) 0.0100(6)
C7 0.0749(11) 0.0507(8) 0.0555(9) 0.0261(8) 0.0117(8) 0.0064(7)
C8 0.1046(16) 0.0570(10) 0.0654(11) 0.0316(10) 0.0157(11) 0.0011(8)
C9 0.1166(18) 0.0630(11) 0.0681(12) 0.0196(12) -0.0063(12) -0.0067(9)
C10 0.0855(14) 0.0684(12) 0.0818(13) 0.0133(10) -0.0152(11) 0.0076(10)
C11 0.0691(11) 0.0575(9) 0.0707(11) 0.0205(8) 0.0032(9) 0.0107(8)
C12 0.1012(16) 0.0992(15) 0.0907(15) 0.0668(13) 0.0186(12) -0.0036(11)
C13 0.1080(17) 0.0800(13) 0.0780(13) 0.0317(12) 0.0350(12) 0.0286(10)
C14 0.0884(15) 0.150(2) 0.0606(13) 0.0355(15) -0.0106(11) -0.0285(13)
C15 0.0508(9) 0.0637(9) 0.0575(9) 0.0255(7) -0.0010(7) -0.0103(7)
C16 0.0595(11) 0.0656(11) 0.0921(14) 0.0272(9) -0.0021(9) -0.0101(9)
C17 0.0714(13) 0.0614(11) 0.1236(19) 0.0202(10) -0.0025(12) -0.0002(11)
C18 0.0596(11) 0.0755(13) 0.1040(16) 0.0105(9) 0.0009(10) -0.0023(11)
C19 0.0513(10) 0.0833(13) 0.0797(13) 0.0254(9) 0.0025(8) -0.0048(10)
C20 0.0529(9) 0.0651(10) 0.0644(10) 0.0265(8) 0.0010(7) -0.0066(8)
C21 0.0762(13) 0.1153(17) 0.131(2) 0.0613(13) 0.0365(13) 0.0465(15)
N1 0.0480(7) 0.0521(7) 0.0486(7) 0.0264(6) 0.0079(5) 0.0001(5)
O1 0.1128(11) 0.1183(12) 0.0627(8) 0.0504(9) 0.0354(8) 0.0029(7)
O2 0.0794(8) 0.0754(8) 0.0738(8) 0.0476(7) 0.0080(7) -0.0074(6)
O3 0.0597(7) 0.0747(8) 0.0979(10) 0.0392(6) 0.0169(6) 0.0049(7)
C22 0.0881(15) 0.1015(16) 0.1127(18) 0.0350(12) 0.0098(13) 0.0478(14)
C23 0.0485(9) 0.0621(10) 0.0718(11) 0.0157(7) 0.0113(8) 0.0145(8)
O5 0.0856(9) 0.0786(8) 0.0611(7) 0.0406(7) 0.0226(6) 0.0175(6)

loop_
_atom_type_symbol
_atom_type_description
_atom_type_scat_dispersion_real
_atom_type_scat_dispersion_imag
_atom_type_scat_source
C C 0.0033 0.0016 'International Tables Vol C Tables 4.2.6.8 and 6.1.1.4'
H H 0.0000 0.0000 'International Tables Vol C Tables 4.2.6.8 and 6.1.1.4'
N N 0.0061 0.0033 'International Tables Vol C Tables 4.2.6.8 and 6.1.1.4'
O O 0.0106 0.0060 'International Tables Vol C Tables 4.2.6.8 and 6.1.1.4'

loop_
_geom_angle_atom_site_label_1
_geom_angle_atom_site_label_2
_geom_angle_atom_site_label_3
_geom_angle_site_symmetry_1
_geom_angle_site_symmetry_3
_geom_angle
_geom_angle_publ_flag
N1 C1 C15 . . 110.18(11) ?
N1 C1 C2 . . 112.74(13) ?
C15 C1 C2 . . 113.26(13) ?
N1 C1 H1A . . 106.7 ?
C15 C1 H1A . . 106.7 ?
C2 C1 H1A . . 106.7 ?
C3 C2 C14 . . 113.04(15) ?
C3 C2 C1 . . 107.96(13) ?
C14 C2 C1 . . 112.43(18) ?
C3 C2 H2 . . 107.7 ?
C14 C2 H2 . . 107.7 ?
C1 C2 H2 . . 107.7 ?
O1 C3 C2 . . 122.82(18) ?
O1 C3 C4 . . 121.76(18) ?
C2 C3 C4 . . 115.39(14) ?
C3 C4 C13 . . 112.14(15) ?
C3 C4 C5 . . 108.37(13) ?
C13 C4 C5 . . 111.53(16) ?
C3 C4 H4 . . 108.2 ?
C13 C4 H4 . . 108.2 ?
C5 C4 H4 . . 108.2 ?
N1 C5 C6 . . 110.18(11) ?
N1 C5 C4 . . 114.00(13) ?
C6 C5 C4 . . 112.25(12) ?
N1 C5 H5 . . 106.6 ?
C6 C5 H5 . . 106.6 ?
C4 C5 H5 . . 106.6 ?
C11 C6 C7 . . 117.73(15) ?
C11 C6 C5 . . 119.99(14) ?
C7 C6 C5 . . 122.28(15) ?
O2 C7 C8 . . 123.97(16) ?
O2 C7 C6 . . 115.70(14) ?
C8 C7 C6 . . 120.33(18) ?
C9 C8 C7 . . 119.97(19) ?
C9 C8 H8 . . 120.0 ?
C7 C8 H8 . . 120.0 ?
C8 C9 C10 . . 120.81(18) ?
C8 C9 H9 . . 119.6 ?
C10 C9 H9 . . 119.6 ?
C9 C10 C11 . . 119.2(2) ?
C9 C10 H10 . . 120.4 ?
C11 C10 H10 . . 120.4 ?
C6 C11 C10 . . 121.98(18) ?
C6 C11 H11 . . 119.0 ?
C10 C11 H11 . . 119.0 ?
O2 C12 H12A . . 109.5 ?
O2 C12 H12B . . 109.5 ?
H12A C12 H12B . . 109.5 ?
O2 C12 H12C . . 109.5 ?
H12A C12 H12C . . 109.5 ?
H12B C12 H12C . . 109.5 ?
C4 C13 H13A . . 109.5 ?
C4 C13 H13B . . 109.5 ?
H13A C13 H13B . . 109.5 ?
C4 C13 H13C . . 109.5 ?
H13A C13 H13C . . 109.5 ?
H13B C13 H13C . . 109.5 ?
C2 C14 H14A . . 109.5 ?
C2 C14 H14B . . 109.5 ?
H14A C14 H14B . . 109.5 ?
C2 C14 H14C . . 109.5 ?
H14A C14 H14C . . 109.5 ?
H14B C14 H14C . . 109.5 ?
C16 C15 C20 . . 117.43(16) ?
C16 C15 C1 . . 120.30(14) ?
C20 C15 C1 . . 122.27(15) ?
C17 C16 C15 . . 121.94(17) ?
C17 C16 H16 . . 119.0 ?
C15 C16 H16 . . 119.0 ?
C18 C17 C16 . . 119.30(19) ?
C18 C17 H17 . . 120.4 ?
C16 C17 H17 . . 120.4 ?
C17 C18 C19 . . 120.87(19) ?
C17 C18 H18 . . 119.6 ?
C19 C18 H18 . . 119.6 ?
C18 C19 C20 . . 119.44(17) ?
C18 C19 H19 . . 120.3 ?
C20 C19 H19 . . 120.3 ?
O3 C20 C19 . . 123.47(15) ?
O3 C20 C15 . . 115.54(15) ?
C19 C20 C15 . . 120.99(16) ?
O3 C21 H21A . . 109.5 ?
O3 C21 H21B . . 109.5 ?
H21A C21 H21B . . 109.5 ?
O3 C21 H21C . . 109.5 ?
H21A C21 H21C . . 109.5 ?
H21B C21 H21C . . 109.5 ?
C1 N1 C5 . . 113.75(11) ?
C1 N1 H1 . . 109.1(11) ?
C5 N1 H1 . . 110.0(11) ?
C7 O2 C12 . . 118.78(15) ?
C20 O3 C21 . . 118.41(15) ?
C23 C22 H22A . . 109.5 ?
C23 C22 H22B . . 109.5 ?
H22A C22 H22B . . 109.5 ?
C23 C22 H22C . . 109.5 ?
H22A C22 H22C . . 109.5 ?
H22B C22 H22C . . 109.5 ?
O4 C23 O5 . . 121.44(16) ?
O4 C23 C22 . . 122.88(18) ?
O5 C23 C22 . . 115.69(17) ?
C23 O5 H5A . . 109.5 ?

loop_
_geom_bond_atom_site_label_1
_geom_bond_atom_site_label_2
_geom_bond_site_symmetry_2
_geom_bond_distance
_geom_bond_publ_flag
O4 C23 . 1.200(2) ?
C1 N1 . 1.4731(19) ?
C1 C15 . 1.509(2) ?
C1 C2 . 1.544(2) ?
C1 H1A . 0.9800 ?
C2 C3 . 1.501(3) ?
C2 C14 . 1.518(3) ?
C2 H2 . 0.9800 ?
C3 O1 . 1.208(2) ?
C3 C4 . 1.513(3) ?
C4 C13 . 1.522(3) ?
C4 C5 . 1.546(2) ?
C4 H4 . 0.9800 ?
C5 N1 . 1.4748(19) ?
C5 C6 . 1.515(2) ?
C5 H5 . 0.9800 ?
C6 C11 . 1.380(2) ?
C6 C7 . 1.404(2) ?
C7 O2 . 1.362(2) ?
C7 C8 . 1.387(3) ?
C8 C9 . 1.372(3) ?
C8 H8 . 0.9300 ?
C9 C10 . 1.371(3) ?
C9 H9 . 0.9300 ?
C10 C11 . 1.382(3) ?
C10 H10 . 0.9300 ?
C11 H11 . 0.9300 ?
C12 O2 . 1.427(2) ?
C12 H12A . 0.9600 ?
C12 H12B . 0.9600 ?
C12 H12C . 0.9600 ?
C13 H13A . 0.9600 ?
C13 H13B . 0.9600 ?
C13 H13C . 0.9600 ?
C14 H14A . 0.9600 ?
C14 H14B . 0.9600 ?
C14 H14C . 0.9600 ?
C15 C16 . 1.381(2) ?
C15 C20 . 1.398(2) ?
C16 C17 . 1.375(3) ?
C16 H16 . 0.9300 ?
C17 C18 . 1.369(3) ?
C17 H17 . 0.9300 ?
C18 C19 . 1.372(3) ?
C18 H18 . 0.9300 ?
C19 C20 . 1.381(3) ?
C19 H19 . 0.9300 ?
C20 O3 . 1.378(2) ?
C21 O3 . 1.407(2) ?
C21 H21A . 0.9600 ?
C21 H21B . 0.9600 ?
C21 H21C . 0.9600 ?
N1 H1 . 0.869(17) ?
C22 C23 . 1.485(3) ?
C22 H22A . 0.9600 ?
C22 H22B . 0.9600 ?
C22 H22C . 0.9600 ?
C23 O5 . 1.298(2) ?
O5 H5A . 0.8200 ?

loop_
_geom_hbond_atom_site_label_D
_geom_hbond_atom_site_label_H
_geom_hbond_atom_site_label_A
_geom_hbond_site_symmetry_A
_geom_hbond_distance_DH
_geom_hbond_distance_HA
_geom_hbond_distance_DA
_geom_hbond_angle_DHA
O5 H5A N1 2_666 0.82 1.82 2.642(2) 178.2
N1 H1 O2 . 0.869(18) 2.210(16) 2.835(2) 128.6(14)
N1 H1 O3 . 0.869(17) 2.322(18) 2.9241(17) 126.6(14)
C19 H19 O4 2_566 0.93 2.51 3.441(2) 175.4
C22 H22C O5 2_676 0.96 2.54 3.482(3) 167.2

loop_
_geom_torsion_atom_site_label_1
_geom_torsion_atom_site_label_2
_geom_torsion_atom_site_label_3
_geom_torsion_atom_site_label_4
_geom_torsion_site_symmetry_1
_geom_torsion_site_symmetry_2
_geom_torsion_site_symmetry_3
_geom_torsion_site_symmetry_4
_geom_torsion
_geom_torsion_publ_flag
N1 C1 C2 C3 . . . . 53.96(16) ?
C15 C1 C2 C3 . . . . 179.92(12) ?
N1 C1 C2 C14 . . . . 179.33(14) ?
C15 C1 C2 C14 . . . . -54.70(18) ?
C14 C2 C3 O1 . . . . -3.6(3) ?
C1 C2 C3 O1 . . . . 121.43(18) ?
C14 C2 C3 C4 . . . . 178.51(16) ?
C1 C2 C3 C4 . . . . -56.48(18) ?
O1 C3 C4 C13 . . . . -0.3(2) ?
C2 C3 C4 C13 . . . . 177.66(15) ?
O1 C3 C4 C5 . . . . -123.82(18) ?
C2 C3 C4 C5 . . . . 54.13(19) ?
C3 C4 C5 N1 . . . . -49.38(17) ?
C13 C4 C5 N1 . . . . -173.28(13) ?
C3 C4 C5 C6 . . . . -175.55(13) ?
C13 C4 C5 C6 . . . . 60.54(18) ?
N1 C5 C6 C11 . . . . 124.36(15) ?
C4 C5 C6 C11 . . . . -107.43(17) ?
N1 C5 C6 C7 . . . . -56.50(18) ?
C4 C5 C6 C7 . . . . 71.71(18) ?
C11 C6 C7 O2 . . . . 179.10(14) ?
C5 C6 C7 O2 . . . . -0.1(2) ?
C11 C6 C7 C8 . . . . -0.8(2) ?
C5 C6 C7 C8 . . . . -179.95(15) ?
O2 C7 C8 C9 . . . . -178.64(17) ?
C6 C7 C8 C9 . . . . 1.2(3) ?
C7 C8 C9 C10 . . . . -0.7(3) ?
C8 C9 C10 C11 . . . . -0.2(3) ?
C7 C6 C11 C10 . . . . -0.2(3) ?
C5 C6 C11 C10 . . . . 179.02(16) ?
C9 C10 C11 C6 . . . . 0.7(3) ?
N1 C1 C15 C16 . . . . -117.88(16) ?
C2 C1 C15 C16 . . . . 114.79(18) ?
N1 C1 C15 C20 . . . . 62.78(19) ?
C2 C1 C15 C20 . . . . -64.54(19) ?
C20 C15 C16 C17 . . . . 0.1(3) ?
C1 C15 C16 C17 . . . . -179.23(18) ?
C15 C16 C17 C18 . . . . -1.3(3) ?
C16 C17 C18 C19 . . . . 1.2(3) ?
C17 C18 C19 C20 . . . . 0.0(3) ?
C18 C19 C20 O3 . . . . 179.78(18) ?
C18 C19 C20 C15 . . . . -1.1(3) ?
C16 C15 C20 O3 . . . . -179.77(15) ?
C1 C15 C20 O3 . . . . -0.4(2) ?
C16 C15 C20 C19 . . . . 1.1(3) ?
C1 C15 C20 C19 . . . . -179.58(16) ?
C15 C1 N1 C5 . . . . 179.12(12) ?
C2 C1 N1 C5 . . . . -53.27(16) ?
C6 C5 N1 C1 . . . . 178.43(12) ?
C4 C5 N1 C1 . . . . 51.18(16) ?
C8 C7 O2 C12 . . . . -0.2(3) ?
C6 C7 O2 C12 . . . . 179.87(16) ?
C19 C20 O3 C21 . . . . -16.0(3) ?
C15 C20 O3 C21 . . . . 164.90(17) ?
